data_7230252
loop_
_publ_author_name
'Rok, M.'
'Bator, G.'
'Sawka-Dobrowolska, W.'
'Durlak, P.'
'Moskwa, M.'
'Medycki, W.'
'Sobczyk, L.'
'Zamponi, M.'

_publ_section_title
;
 Crystal structural analysis of methyl-substituted pyrazines with anilic
 acids: a combined diffraction, inelastic neutron scattering, 1H-NMR study
 and theoretical approach
;
_journal_issue 14
_journal_name_full CrystEngComm
_journal_page_first 2016
_journal_paper_doi 10.1039/C8CE00040A
_journal_volume 20
_journal_year 2018
_chemical_formula_moiety 'C6 H Br2 O4, C7 H11 N2'
_chemical_formula_sum 'C13 H12 Br2 N2 O4'
_chemical_formula_weight 420.07
_space_group_crystal_system triclinic
_space_group_IT_number 2
_space_group_name_Hall '-P 1'
_space_group_name_H-M_alt 'P -1'
_symmetry_space_group_name_Hall '-P 1'
_symmetry_space_group_name_H-M 'P -1'
_atom_sites_solution_hydrogens mixed
_atom_sites_solution_primary direct
_atom_sites_solution_secondary difmap
_audit_creation_method SHELXL-2014/7
_audit_update_record
;
2018-01-06 deposited with the CCDC.
2018-03-05 downloaded from the CCDC.
;
_cell_angle_alpha 67.50(3)
_cell_angle_beta 67.45(2)
_cell_angle_gamma 72.56(3)
_cell_formula_units_Z 2
_cell_length_a 8.450(4)
_cell_length_b 9.153(2)
_cell_length_c 10.952(4)
_cell_measurement_reflns_used 7675
_cell_measurement_temperature 100(2)
_cell_measurement_theta_max 36.5670
_cell_measurement_theta_min 3.6830
_cell_volume 711.0(5)
_computing_cell_refinement
;
CrysAlisPro, Agilent Technologies,
Version 1.171.37.35 (release 13-08-2014 CrysAlis171 .NET)
(compiled Aug 13 2014,18:06:01)
;
_computing_data_collection
;
CrysAlisPro, Agilent Technologies,
Version 1.171.37.35 (release 13-08-2014 CrysAlis171 .NET)
(compiled Aug 13 2014,18:06:01)
;
_computing_data_reduction
;
CrysAlisPro, Agilent Technologies,
Version 1.171.37.35 (release 13-08-2014 CrysAlis171 .NET)
(compiled Aug 13 2014,18:06:01)
;
_computing_structure_refinement 'SHELXL-2014/7 (Sheldrick, 2014)'
_computing_structure_solution 'SHELXL-2014/7 (Sheldrick, 2014)'
_diffrn_ambient_temperature 100(2)
_diffrn_detector_area_resol_mean 8.3359
_diffrn_measured_fraction_theta_full 0.998
_diffrn_measured_fraction_theta_max 0.996
_diffrn_measurement_device_type 'Xcalibur, Sapphire2, large Be window'
_diffrn_measurement_method '\w scans'
_diffrn_radiation_type MoK\a
_diffrn_radiation_wavelength 0.71073
_diffrn_reflns_av_R_equivalents 0.0291
_diffrn_reflns_av_unetI/netI 0.0276
_diffrn_reflns_Laue_measured_fraction_full 0.998
_diffrn_reflns_Laue_measured_fraction_max 0.996
_diffrn_reflns_limit_h_max 10
_diffrn_reflns_limit_h_min -10
_diffrn_reflns_limit_k_max 11
_diffrn_reflns_limit_k_min -11
_diffrn_reflns_limit_l_max 13
_diffrn_reflns_limit_l_min -14
_diffrn_reflns_number 9479
_diffrn_reflns_point_group_measured_fraction_full 0.998
_diffrn_reflns_point_group_measured_fraction_max 0.996
_diffrn_reflns_theta_full 25.500
_diffrn_reflns_theta_max 27.500
_diffrn_reflns_theta_min 2.844
_diffrn_source 'Enhance (Mo) X-ray Source'
_exptl_absorpt_coefficient_mu 5.717
_exptl_absorpt_correction_T_max 0.644
_exptl_absorpt_correction_T_min 0.431
_exptl_absorpt_correction_type analytical
_exptl_absorpt_process_details
;
CrysAlisPro, Agilent Technologies,
Version 1.171.37.35 (release 13-08-2014 CrysAlis171 .NET)
(compiled Aug 13 2014,18:06:01)
Analytical numeric absorption correction using a multifaceted crystal
            model based on expressions derived by R.C. Clark & J.S. Reid.
(Clark, R. C. & Reid, J. S. (1995). Acta Cryst. A51, 887-897)
Empirical absorption correction using spherical harmonics,
 implemented in SCALE3 ABSPACK scaling algorithm.
;
_exptl_crystal_colour red
_exptl_crystal_density_diffrn 1.962
_exptl_crystal_description block
_exptl_crystal_F_000 412
_exptl_crystal_size_max 0.240
_exptl_crystal_size_mid 0.190
_exptl_crystal_size_min 0.120
_refine_diff_density_max 0.710
_refine_diff_density_min -0.512
_refine_diff_density_rms 0.118
_refine_ls_extinction_method none
_refine_ls_goodness_of_fit_ref 1.069
_refine_ls_hydrogen_treatment mixed
_refine_ls_matrix_type full
_refine_ls_number_parameters 198
_refine_ls_number_reflns 3247
_refine_ls_number_restraints 0
_refine_ls_restrained_S_all 1.069
_refine_ls_R_factor_all 0.0305
_refine_ls_R_factor_gt 0.0267
_refine_ls_shift/su_max 0.001
_refine_ls_shift/su_mean 0.000
_refine_ls_structure_factor_coef Fsqd
_refine_ls_weighting_details 'w=1/[\s^2^(Fo^2^)+(0.0487P)^2^+0.1294P] where P=(Fo^2^+2Fc^2^)/3'
_refine_ls_weighting_scheme calc
_refine_ls_wR_factor_gt 0.0744
_refine_ls_wR_factor_ref 0.0770
_reflns_Friedel_coverage 0.000
_reflns_number_gt 2920
_reflns_number_total 3247
_reflns_threshold_expression 'I > 2\s(I)'
_cod_data_source_file c8ce00040a2.cif
_cod_data_source_block 4a
_cod_depositor_comments 'Adding full bibliography for 7230250--7230254.cif.'
_cod_original_cell_volume 711(2)
_cod_database_code 7230252
_shelx_shelxl_version_number 2014/7
_shelx_space_group_comment
;
The symmetry employed for this shelxl refinement is uniquely defined
by the following loop, which should always be used as a source of
symmetry information in preference to the above space-group names.
They are only intended as comments.
;
_shelx_estimated_absorpt_t_min 0.341
_shelx_estimated_absorpt_t_max 0.547

loop_
_space_group_symop_operation_xyz
'x, y, z'
'-x, -y, -z'

loop_
_atom_site_label
_atom_site_type_symbol
_atom_site_fract_x
_atom_site_fract_y
_atom_site_fract_z
_atom_site_U_iso_or_equiv
_atom_site_adp_type
_atom_site_occupancy
_atom_site_site_symmetry_order
_atom_site_calc_flag
_atom_site_refinement_flags_posn
_atom_site_refinement_flags_adp
N1 N 0.3233(3) 0.4740(2) 0.6507(2) 0.0160(4) Uani 1 1 d . .
H1 H 0.305(4) 0.452(4) 0.582(4) 0.038(9) Uiso 1 1 d . .
N2 N 0.3947(2) 0.5396(2) 0.8449(2) 0.0175(4) Uani 1 1 d . .
C5 C 0.3563(3) 0.6594(3) 0.7357(2) 0.0169(4) Uani 1 1 d . .
C2 C 0.3644(3) 0.3503(3) 0.7562(2) 0.0161(4) Uani 1 1 d . .
C3 C 0.3976(3) 0.3881(3) 0.8566(2) 0.0171(4) Uani 1 1 d . .
C6 C 0.3183(3) 0.6273(3) 0.6379(2) 0.0169(4) Uani 1 1 d . .
H6 H 0.2888 0.7124 0.5623 0.020 Uiso 1 1 calc R U
C51 C 0.3582(3) 0.8275(3) 0.7241(3) 0.0210(5) Uani 1 1 d . .
H51 H 0.4787 0.8414 0.6974 0.031 Uiso 1 1 calc R U
H52 H 0.2928 0.8470 0.8138 0.031 Uiso 1 1 calc R U
H53 H 0.3042 0.9040 0.6536 0.031 Uiso 1 1 calc R U
C31 C 0.4390(3) 0.2578(3) 0.9798(2) 0.0209(5) Uani 1 1 d . .
H31 H 0.3366 0.2076 1.0392 0.031 Uiso 1 1 calc R U
H32 H 0.4711 0.3040 1.0324 0.031 Uiso 1 1 calc R U
H33 H 0.5364 0.1766 0.9482 0.031 Uiso 1 1 calc R U
C21 C 0.3751(3) 0.1824(3) 0.7607(2) 0.0206(5) Uani 1 1 d . .
H21 H 0.3437 0.1852 0.6825 0.031 Uiso 1 1 calc R U
H22 H 0.2944 0.1289 0.8480 0.031 Uiso 1 1 calc R U
H23 H 0.4942 0.1232 0.7547 0.031 Uiso 1 1 calc R U
Br1 Br 0.09016(3) 0.93354(2) 0.15339(2) 0.01795(9) Uani 1 1 d . .
Br2 Br 0.14261(3) 0.13865(2) 0.38666(2) 0.01837(9) Uani 1 1 d . .
O3 O 0.0452(2) 0.39388(19) 0.13253(17) 0.0171(3) Uani 1 1 d . .
O2 O 0.0243(2) 0.70798(19) 0.03622(17) 0.0171(3) Uani 1 1 d . .
H2 H 0.0021 0.6416 0.0118 0.026 Uiso 1 1 calc R U
O5 O 0.2378(2) 0.3631(2) 0.49451(17) 0.0198(3) Uani 1 1 d . .
O6 O 0.2375(2) 0.6791(2) 0.38378(17) 0.0200(3) Uani 1 1 d . .
C14 C 0.1432(3) 0.3618(3) 0.3185(2) 0.0147(4) Uani 1 1 d . .
C15 C 0.1895(3) 0.4334(3) 0.3884(2) 0.0147(4) Uani 1 1 d . .
C16 C 0.1834(3) 0.6177(3) 0.3297(2) 0.0151(4) Uani 1 1 d . .
C12 C 0.0795(3) 0.6308(3) 0.1470(2) 0.0137(4) Uani 1 1 d . .
C11 C 0.1165(3) 0.7087(3) 0.2126(2) 0.0148(4) Uani 1 1 d . .
C13 C 0.0902(3) 0.4499(3) 0.1986(2) 0.0141(4) Uani 1 1 d . .

loop_
_atom_site_aniso_label
_atom_site_aniso_U_11
_atom_site_aniso_U_22
_atom_site_aniso_U_33
_atom_site_aniso_U_23
_atom_site_aniso_U_13
_atom_site_aniso_U_12
N1 0.0185(9) 0.0172(10) 0.0155(9) -0.0063(8) -0.0056(7) -0.0052(7)
N2 0.0171(9) 0.0179(9) 0.0194(10) -0.0070(8) -0.0069(8) -0.0021(7)
C5 0.0149(10) 0.0173(11) 0.0194(11) -0.0072(9) -0.0040(8) -0.0035(8)
C2 0.0134(10) 0.0170(11) 0.0164(10) -0.0055(9) -0.0044(8) -0.0004(8)
C3 0.0139(10) 0.0169(11) 0.0190(11) -0.0059(9) -0.0050(8) -0.0002(8)
C6 0.0187(11) 0.0166(11) 0.0154(10) -0.0043(9) -0.0052(9) -0.0042(9)
C51 0.0248(12) 0.0168(12) 0.0256(12) -0.0075(10) -0.0109(10) -0.0040(9)
C31 0.0244(12) 0.0194(11) 0.0194(11) -0.0038(9) -0.0103(9) -0.0026(9)
C21 0.0263(12) 0.0154(11) 0.0207(11) -0.0044(9) -0.0087(9) -0.0040(9)
Br1 0.02276(14) 0.01112(13) 0.02123(14) -0.00454(9) -0.00858(10) -0.00277(9)
Br2 0.02504(14) 0.01165(13) 0.01962(14) -0.00169(9) -0.00978(10) -0.00506(9)
O3 0.0230(8) 0.0155(8) 0.0169(8) -0.0054(6) -0.0096(7) -0.0037(6)
O2 0.0266(9) 0.0123(8) 0.0166(8) -0.0039(6) -0.0113(7) -0.0036(6)
O5 0.0294(9) 0.0152(8) 0.0183(8) -0.0029(6) -0.0126(7) -0.0047(7)
O6 0.0264(9) 0.0187(8) 0.0197(8) -0.0059(7) -0.0096(7) -0.0073(7)
C14 0.0172(10) 0.0116(10) 0.0139(10) -0.0015(8) -0.0046(8) -0.0042(8)
C15 0.0156(10) 0.0143(10) 0.0139(10) -0.0056(8) -0.0030(8) -0.0027(8)
C16 0.0145(10) 0.0159(11) 0.0140(10) -0.0049(8) -0.0021(8) -0.0040(8)
C12 0.0145(10) 0.0120(10) 0.0135(10) -0.0026(8) -0.0045(8) -0.0022(8)
C11 0.0180(10) 0.0113(10) 0.0139(10) -0.0024(8) -0.0059(8) -0.0018(8)
C13 0.0138(10) 0.0136(10) 0.0149(10) -0.0040(8) -0.0033(8) -0.0043(8)

loop_
_atom_type_symbol
_atom_type_description
_atom_type_scat_dispersion_real
_atom_type_scat_dispersion_imag
_atom_type_scat_source
C C 0.0033 0.0016 'International Tables Vol C Tables 4.2.6.8 and 6.1.1.4'
H H 0.0000 0.0000 'International Tables Vol C Tables 4.2.6.8 and 6.1.1.4'
Br Br -0.2901 2.4595 'International Tables Vol C Tables 4.2.6.8 and 6.1.1.4'
N N 0.0061 0.0033 'International Tables Vol C Tables 4.2.6.8 and 6.1.1.4'
O O 0.0106 0.0060 'International Tables Vol C Tables 4.2.6.8 and 6.1.1.4'

loop_
_geom_angle_atom_site_label_1
_geom_angle_atom_site_label_2
_geom_angle_atom_site_label_3
_geom_angle
C2 N1 C6 122.1(2)
C2 N1 H1 119(2)
C6 N1 H1 119(2)
C3 N2 C5 119.2(2)
N2 C5 C6 120.8(2)
N2 C5 C51 117.7(2)
C6 C5 C51 121.5(2)
N1 C2 C3 117.1(2)
N1 C2 C21 119.3(2)
C3 C2 C21 123.6(2)
N2 C3 C2 121.6(2)
N2 C3 C31 117.9(2)
C2 C3 C31 120.5(2)
N1 C6 C5 119.2(2)
N1 C6 H6 120.4
C5 C6 H6 120.4
C5 C51 H51 109.5
C5 C51 H52 109.5
H51 C51 H52 109.5
C5 C51 H53 109.5
H51 C51 H53 109.5
H52 C51 H53 109.5
C3 C31 H31 109.5
C3 C31 H32 109.5
H31 C31 H32 109.5
C3 C31 H33 109.5
H31 C31 H33 109.5
H32 C31 H33 109.5
C2 C21 H21 109.5
C2 C21 H22 109.5
H21 C21 H22 109.5
C2 C21 H23 109.5
H21 C21 H23 109.5
H22 C21 H23 109.5
C12 O2 H2 109.5
C15 C14 C13 122.8(2)
C15 C14 Br2 119.89(16)
C13 C14 Br2 117.25(17)
O5 C15 C14 126.3(2)
O5 C15 C16 116.1(2)
C14 C15 C16 117.66(19)
O6 C16 C11 123.2(2)
O6 C16 C15 117.9(2)
C11 C16 C15 118.95(19)
O2 C12 C11 122.3(2)
O2 C12 C13 115.48(19)
C11 C12 C13 122.2(2)
C12 C11 C16 119.9(2)
C12 C11 Br1 121.64(17)
C16 C11 Br1 118.43(17)
O3 C13 C14 126.1(2)
O3 C13 C12 115.8(2)
C14 C13 C12 118.1(2)

loop_
_geom_bond_atom_site_label_1
_geom_bond_atom_site_label_2
_geom_bond_distance
N1 C2 1.345(3)
N1 C6 1.345(3)
N1 H1 0.92(3)
N2 C3 1.337(3)
N2 C5 1.348(3)
C5 C6 1.378(3)
C5 C51 1.499(3)
C2 C3 1.411(3)
C2 C21 1.494(3)
C3 C31 1.498(3)
C6 H6 0.9500
C51 H51 0.9800
C51 H52 0.9800
C51 H53 0.9800
C31 H31 0.9800
C31 H32 0.9800
C31 H33 0.9800
C21 H21 0.9800
C21 H22 0.9800
C21 H23 0.9800
Br1 C11 1.876(2)
Br2 C14 1.888(2)
O3 C13 1.243(3)
O2 C12 1.330(3)
O2 H2 0.8400
O5 C15 1.251(3)
O6 C16 1.222(3)
C14 C15 1.391(3)
C14 C13 1.413(3)
C15 C16 1.551(3)
C16 C11 1.454(3)
C12 C11 1.348(3)
C12 C13 1.517(3)

loop_
_geom_hbond_atom_site_label_D
_geom_hbond_atom_site_label_H
_geom_hbond_atom_site_label_A
_geom_hbond_distance_DH
_geom_hbond_distance_HA
_geom_hbond_distance_DA
_geom_hbond_angle_DHA
_geom_hbond_site_symmetry_A
N1 H1 O5 0.92(3) 1.79(4) 2.682(3) 162(3) .
O2 H2 O3 0.84 1.93 2.666(2) 145.8 2_565
C6 H6 O6 0.95 2.30 2.947(3) 124.8 .
C21 H21 O5 0.98 2.38 3.215(3) 142.7 .
C21 H22 O2 0.98 2.74 3.356(3) 121.3 2_566
C21 H23 O6 0.98 2.90 3.436(3) 115.0 2_666
C51 H52 O2 0.98 2.80 3.526(3) 131.8 1_556

loop_
_geom_torsion_atom_site_label_1
_geom_torsion_atom_site_label_2
_geom_torsion_atom_site_label_3
_geom_torsion_atom_site_label_4
_geom_torsion
C3 N2 C5 C6 0.8(3)
C3 N2 C5 C51 -178.6(2)
C6 N1 C2 C3 1.8(3)
C6 N1 C2 C21 -177.4(2)
C5 N2 C3 C2 1.1(3)
C5 N2 C3 C31 -179.5(2)
N1 C2 C3 N2 -2.4(3)
C21 C2 C3 N2 176.7(2)
N1 C2 C3 C31 178.2(2)
C21 C2 C3 C31 -2.7(3)
C2 N1 C6 C5 0.0(3)
N2 C5 C6 N1 -1.4(3)
C51 C5 C6 N1 178.0(2)
C13 C14 C15 O5 -179.8(2)
Br2 C14 C15 O5 2.2(3)
C13 C14 C15 C16 -0.6(3)
Br2 C14 C15 C16 -178.58(15)
O5 C15 C16 O6 5.2(3)
C14 C15 C16 O6 -174.1(2)
O5 C15 C16 C11 -175.6(2)
C14 C15 C16 C11 5.1(3)
O2 C12 C11 C16 -177.4(2)
C13 C12 C11 C16 5.4(3)
O2 C12 C11 Br1 0.8(3)
C13 C12 C11 Br1 -176.43(16)
O6 C16 C11 C12 171.7(2)
C15 C16 C11 C12 -7.5(3)
O6 C16 C11 Br1 -6.6(3)
C15 C16 C11 Br1 174.31(15)
C15 C14 C13 O3 -179.0(2)
Br2 C14 C13 O3 -1.0(3)
C15 C14 C13 C12 -1.6(3)
Br2 C14 C13 C12 176.45(15)
O2 C12 C13 O3 -0.5(3)
C11 C12 C13 O3 176.9(2)
O2 C12 C13 C14 -178.20(19)
C11 C12 C13 C14 -0.8(3)
